data_7249335
loop_
_publ_author_name
'Abbas, Muhammad'
'Degani, Murtaza'
'Sheybani, Simin'
'Shah, Tejas'
'Joy, Monu'
'Balkus, Kenneth J.'

_publ_section_title
;
 Synthesis and characterization of holmium based metal--organic frameworks
;
_journal_issue 39
_journal_name_full CrystEngComm
_journal_page_first 5567
_journal_page_last 5573
_journal_paper_doi 10.1039/D4CE00592A
_journal_volume 26
_journal_year 2024
_chemical_formula_moiety 'C96 H36 F12.98 Ho12 N12 O51.02 [+ solvents/ions]'
_chemical_formula_sum 'C96 H36 F12.98 Ho12 N12 O51.02'
_chemical_formula_weight 4399.47
_space_group_crystal_system trigonal
_space_group_IT_number 167
_space_group_name_Hall '-R 3 2"c'
_space_group_name_H-M_alt 'R -3 c :H'
_atom_sites_solution_hydrogens geom
_audit_creation_method SHELXL-2019/1
_audit_update_record
;
2024-05-17 deposited with the CCDC.	2024-09-09 downloaded from the CCDC.
;
_cell_angle_alpha 90
_cell_angle_beta 90
_cell_angle_gamma 120
_cell_formula_units_Z 3
_cell_length_a 18.0917(5)
_cell_length_b 18.0917(5)
_cell_length_c 45.523(2)
_cell_measurement_reflns_used 9978
_cell_measurement_temperature 200(2)
_cell_measurement_theta_max 25.205
_cell_measurement_theta_min 2.252
_cell_volume 12903.9(8)
_computing_cell_refinement 'SAINT v8.40B (Bruker-AXS, 2021)'
_computing_data_collection 'Bruker APEX4 v2021.10-0 (Bruker AXS, 2021)'
_computing_data_reduction 'SAINT v8.40B (Bruker-AXS, 2021)'
_computing_publication_material 'Olex2 1.5 (Dolomanov et al., 2009); CIFTAB (Sheldrick, 2018)'
_computing_structure_refinement 'SHELXL-2019/1 (Sheldrick, 2019)'
_computing_structure_solution 'SHELXT 2018/2 (Sheldrick, 2018)'
_diffrn_ambient_temperature 200(2)
_diffrn_measured_fraction_theta_full 0.999
_diffrn_measured_fraction_theta_max 0.998
_diffrn_measurement_device_type 'Bruker D8-QUEST diffractometer'
_diffrn_measurement_method '\w and \f scan'
_diffrn_radiation_type MoK\a
_diffrn_radiation_wavelength 0.71073
_diffrn_reflns_av_R_equivalents 0.0935
_diffrn_reflns_av_unetI/netI 0.0300
_diffrn_reflns_Laue_measured_fraction_full 0.999
_diffrn_reflns_Laue_measured_fraction_max 0.998
_diffrn_reflns_limit_h_max 21
_diffrn_reflns_limit_h_min -21
_diffrn_reflns_limit_k_max 21
_diffrn_reflns_limit_k_min -19
_diffrn_reflns_limit_l_max 54
_diffrn_reflns_limit_l_min -54
_diffrn_reflns_number 55052
_diffrn_reflns_point_group_measured_fraction_full 0.999
_diffrn_reflns_point_group_measured_fraction_max 0.998
_diffrn_reflns_theta_full 25.242
_diffrn_reflns_theta_max 25.378
_diffrn_reflns_theta_min 2.212
_diffrn_source 'I\mS microfocus sealed tube'
_exptl_absorpt_coefficient_mu 5.526
_exptl_absorpt_correction_T_max 0.2590
_exptl_absorpt_correction_T_min 0.2119
_exptl_absorpt_correction_type multi-scan
_exptl_absorpt_process_details
;
 SADABS 2016/2: Krause, L., Herbst-Irmer, R., Sheldrick G.M. & Stalke D.,
 J. Appl. Cryst. 48 (2015) 3-10
;
_exptl_crystal_colour gold
_exptl_crystal_density_diffrn 1.698
_exptl_crystal_density_method 'not measured'
_exptl_crystal_description block
_exptl_crystal_F_000 6075
_exptl_crystal_size_max 0.050
_exptl_crystal_size_mid 0.050
_exptl_crystal_size_min 0.030
_refine_diff_density_max 4.113
_refine_diff_density_min -2.794
_refine_diff_density_rms 0.294
_refine_ls_extinction_method none
_refine_ls_goodness_of_fit_ref 1.196
_refine_ls_hydrogen_treatment constr
_refine_ls_matrix_type full
_refine_ls_number_parameters 198
_refine_ls_number_reflns 2638
_refine_ls_number_restraints 537
_refine_ls_restrained_S_all 1.089
_refine_ls_R_factor_all 0.0958
_refine_ls_R_factor_gt 0.0615
_refine_ls_shift/su_max 0.002
_refine_ls_shift/su_mean 0.000
_refine_ls_structure_factor_coef Fsqd
_refine_ls_weighting_details 'w=1/[\s^2^(Fo^2^)+(0.0712P)^2^+1170.3546P] where P=(Fo^2^+2Fc^2^)/3'
_refine_ls_weighting_scheme calc
_refine_ls_wR_factor_gt 0.1480
_refine_ls_wR_factor_ref 0.1906
_reflns_Friedel_coverage 0.000
_reflns_number_gt 1942
_reflns_number_total 2638
_reflns_threshold_expression 'I > 2\s(I)'
_cod_data_source_file d4ce00592a2.cif
_cod_data_source_block shelx_CCDC1
_cod_depositor_comments 'Adding full bibliography for 7249334--7249335.cif.'
_cod_original_cell_volume 12904.0(9)
_cod_database_code 7249335
_shelx_shelxl_version_number 2019/1
_shelx_space_group_comment
;
The symmetry employed for this shelxl refinement is uniquely defined
by the following loop, which should always be used as a source of
symmetry information in preference to the above space-group names.
They are only intended as comments.
;
_shelx_estimated_absorpt_t_min 0.770
_shelx_estimated_absorpt_t_max 0.852

loop_
_space_group_symop_operation_xyz
'x, y, z'
'-y, x-y, z'
'-x+y, -x, z'
'y, x, -z+1/2'
'x-y, -y, -z+1/2'
'-x, -x+y, -z+1/2'
'x+2/3, y+1/3, z+1/3'
'-y+2/3, x-y+1/3, z+1/3'
'-x+y+2/3, -x+1/3, z+1/3'
'y+2/3, x+1/3, -z+5/6'
'x-y+2/3, -y+1/3, -z+5/6'
'-x+2/3, -x+y+1/3, -z+5/6'
'x+1/3, y+2/3, z+2/3'
'-y+1/3, x-y+2/3, z+2/3'
'-x+y+1/3, -x+2/3, z+2/3'
'y+1/3, x+2/3, -z+7/6'
'x-y+1/3, -y+2/3, -z+7/6'
'-x+1/3, -x+y+2/3, -z+7/6'
'-x, -y, -z'
'y, -x+y, -z'
'x-y, x, -z'
'-y, -x, z-1/2'
'-x+y, y, z-1/2'
'x, x-y, z-1/2'
'-x+2/3, -y+1/3, -z+1/3'
'y+2/3, -x+y+1/3, -z+1/3'
'x-y+2/3, x+1/3, -z+1/3'
'-y+2/3, -x+1/3, z-1/6'
'-x+y+2/3, y+1/3, z-1/6'
'x+2/3, x-y+1/3, z-1/6'
'-x+1/3, -y+2/3, -z+2/3'
'y+1/3, -x+y+2/3, -z+2/3'
'x-y+1/3, x+2/3, -z+2/3'
'-y+1/3, -x+2/3, z+1/6'
'-x+y+1/3, y+2/3, z+1/6'
'x+1/3, x-y+2/3, z+1/6'

loop_
_atom_site_label
_atom_site_type_symbol
_atom_site_fract_x
_atom_site_fract_y
_atom_site_fract_z
_atom_site_U_iso_or_equiv
_atom_site_adp_type
_atom_site_occupancy
_atom_site_site_symmetry_order
_atom_site_calc_flag
_atom_site_refinement_flags_posn
_atom_site_refinement_flags_adp
_atom_site_refinement_flags_occupancy
_atom_site_disorder_assembly
_atom_site_disorder_group
Ho1 Ho 0.87920(4) 0.87352(4) 0.53524(2) 0.0285(3) Uani 1 1 d . U . . .
F1 F 1.000000 1.000000 0.5446(3) 0.038(2) Uani 1 3 d S TU P A 3
F2 F 1.0048(5) 0.8902(5) 0.5153(2) 0.038(2) Uani 0.75(15) 1 d . U P A 1
O1 O 0.6020(6) 0.4349(6) 0.4069(2) 0.036(2) Uani 1 1 d . U . . .
O2 O 0.7455(6) 0.4982(6) 0.40788(18) 0.0317(18) Uani 1 1 d . U . . .
O3 O 0.9067(6) 0.7392(6) 0.4776(2) 0.0350(19) Uani 1 1 d . U . . .
O4 O 0.8377(7) 0.7386(6) 0.5189(2) 0.043(2) Uani 1 1 d . U . . .
O5 O 1.0048(5) 0.8902(5) 0.5153(2) 0.038(2) Uani 0.25(15) 1 d . U P A 2
N1A N 0.5353(11) 0.516(2) 0.5083(4) 0.032(4) Uani 0.49(4) 1 d D U P B 1
N1B N 0.5321(12) 0.5407(12) 0.5014(7) 0.034(5) Uani 0.51(4) 1 d D U P B 2
C1 C 0.6743(8) 0.4834(9) 0.4172(3) 0.030(2) Uani 1 1 d D U . . .
C2A C 0.6789(15) 0.526(2) 0.4471(7) 0.030(4) Uani 0.49(4) 1 d D U P B 1
C2B C 0.6789(14) 0.537(2) 0.4443(7) 0.031(4) Uani 0.51(4) 1 d D U P B 2
C3A C 0.6033(14) 0.497(2) 0.4639(6) 0.029(4) Uani 0.49(4) 1 d D U P B 1
H3A H 0.551359 0.448539 0.457872 0.034 Uiso 0.49(4) 1 calc R U P B 1
C3B C 0.6025(14) 0.5172(19) 0.4587(6) 0.029(4) Uani 0.51(4) 1 d D U P B 2
H3B H 0.549140 0.474305 0.451185 0.035 Uiso 0.51(4) 1 calc R U P B 2
C4A C 0.6076(13) 0.542(2) 0.4900(6) 0.031(4) Uani 0.49(4) 1 d D U P B 1
C4B C 0.6058(13) 0.5621(19) 0.4848(6) 0.032(4) Uani 0.51(4) 1 d D U P B 2
C5A C 0.6840(13) 0.607(2) 0.4994(6) 0.034(4) Uani 0.49(4) 1 d D U P B 1
H5A H 0.686050 0.634246 0.517422 0.040 Uiso 0.49(4) 1 calc R U P B 1
C5B C 0.6824(13) 0.623(2) 0.4953(6) 0.035(4) Uani 0.51(4) 1 d D U P B 2
H5B H 0.684526 0.652300 0.512964 0.042 Uiso 0.51(4) 1 calc R U P B 2
C6A C 0.7603(13) 0.635(2) 0.4835(7) 0.036(4) Uani 0.49(4) 1 d D U P B 1
C6B C 0.7587(13) 0.645(2) 0.4804(7) 0.036(4) Uani 0.51(4) 1 d D U P B 2
C7A C 0.7557(16) 0.592(2) 0.4575(7) 0.033(4) Uani 0.49(4) 1 d D U P B 1
H7A H 0.806519 0.607897 0.446783 0.040 Uiso 0.49(4) 1 calc R U P B 1
C7B C 0.7555(15) 0.604(2) 0.4541(6) 0.033(4) Uani 0.51(4) 1 d D U P B 2
H7B H 0.806107 0.621253 0.442986 0.039 Uiso 0.51(4) 1 calc R U P B 2
C8 C 0.8407(9) 0.7118(9) 0.4933(3) 0.039(2) Uani 1 1 d D U . . .

loop_
_atom_site_aniso_label
_atom_site_aniso_U_11
_atom_site_aniso_U_22
_atom_site_aniso_U_33
_atom_site_aniso_U_23
_atom_site_aniso_U_13
_atom_site_aniso_U_12
Ho1 0.0322(4) 0.0324(4) 0.0246(4) -0.0058(2) -0.0050(2) 0.0190(3)
F1 0.033(2) 0.033(2) 0.047(4) 0.000 0.000 0.0166(12)
F2 0.033(2) 0.033(2) 0.047(4) 0.000 0.000 0.0166(12)
O1 0.034(4) 0.036(4) 0.032(4) -0.008(3) -0.001(3) 0.013(4)
O2 0.031(4) 0.034(4) 0.027(4) -0.003(3) 0.005(3) 0.014(3)
O3 0.031(4) 0.035(4) 0.038(4) 0.005(4) -0.006(3) 0.015(3)
O4 0.043(4) 0.032(4) 0.048(4) -0.004(3) -0.003(4) 0.013(3)
O5 0.033(2) 0.033(2) 0.047(4) 0.000 0.000 0.0166(12)
N1A 0.028(5) 0.040(8) 0.029(7) -0.005(6) -0.002(5) 0.017(5)
N1B 0.029(5) 0.041(7) 0.031(7) -0.007(6) -0.001(5) 0.017(5)
C1 0.031(4) 0.033(4) 0.025(4) 0.003(3) 0.006(3) 0.014(3)
C2A 0.028(4) 0.033(6) 0.030(5) -0.002(4) 0.002(3) 0.015(4)
C2B 0.028(4) 0.034(5) 0.030(5) -0.001(4) 0.001(4) 0.015(4)
C3A 0.024(4) 0.034(6) 0.029(5) -0.005(5) -0.002(4) 0.015(4)
C3B 0.026(4) 0.034(6) 0.028(5) -0.004(5) -0.003(4) 0.015(4)
C4A 0.028(4) 0.036(6) 0.030(5) -0.004(5) 0.000(4) 0.016(4)
C4B 0.028(4) 0.037(6) 0.030(5) -0.006(5) -0.002(4) 0.015(4)
C5A 0.031(4) 0.035(6) 0.032(5) -0.003(5) -0.001(4) 0.014(4)
C5B 0.031(4) 0.037(6) 0.034(5) -0.005(5) -0.002(4) 0.014(4)
C6A 0.033(4) 0.034(5) 0.036(5) -0.002(5) 0.001(4) 0.013(4)
C6B 0.032(4) 0.034(6) 0.038(5) -0.002(5) 0.000(4) 0.014(4)
C7A 0.029(4) 0.033(6) 0.035(5) -0.001(5) 0.001(4) 0.014(4)
C7B 0.029(4) 0.032(6) 0.036(5) 0.000(5) 0.000(4) 0.015(4)
C8 0.033(4) 0.035(4) 0.043(4) -0.005(3) -0.004(3) 0.013(3)

loop_
_atom_type_symbol
_atom_type_description
_atom_type_scat_dispersion_real
_atom_type_scat_dispersion_imag
_atom_type_scat_source
C C 0.0033 0.0016 'International Tables Vol C Tables 4.2.6.8 and 6.1.1.4'
H H 0.0000 0.0000 'International Tables Vol C Tables 4.2.6.8 and 6.1.1.4'
F F 0.0171 0.0103 'International Tables Vol C Tables 4.2.6.8 and 6.1.1.4'
Ho Ho -0.2175 4.6783 'International Tables Vol C Tables 4.2.6.8 and 6.1.1.4'
N N 0.0061 0.0033 'International Tables Vol C Tables 4.2.6.8 and 6.1.1.4'
O O 0.0106 0.0060 'International Tables Vol C Tables 4.2.6.8 and 6.1.1.4'

loop_
_geom_angle_atom_site_label_1
_geom_angle_atom_site_label_2
_geom_angle_atom_site_label_3
_geom_angle
_geom_angle_site_symmetry_1
_geom_angle_site_symmetry_3
_geom_angle_publ_flag
F1 Ho1 O4 140.3(3) . . ?
O4 Ho1 O2 131.5(4) . 34_665 ?
F1 Ho1 O1 79.7(4) . 36 ?
O4 Ho1 O1 82.7(4) . 36 ?
O2 Ho1 O1 79.5(3) 34_665 36 ?
F1 Ho1 F2 95.6(4) . 20_566 ?
O4 Ho1 F2 75.1(3) . 20_566 ?
O2 Ho1 F2 140.5(3) 34_665 20_566 ?
O1 Ho1 F2 138.7(3) 36 20_566 ?
O4 Ho1 F2 77.9(3) . . ?
O2 Ho1 F2 139.2(3) 34_665 . ?
O1 Ho1 F2 77.4(3) 36 . ?
F2 Ho1 F2 64.2(3) 20_566 . ?
O4 Ho1 O5 77.9(3) . . ?
O2 Ho1 O5 139.2(3) 34_665 . ?
O1 Ho1 O5 77.4(3) 36 . ?
F1 Ho1 O3 135.3(2) . 20_566 ?
O4 Ho1 O3 81.6(4) . 20_566 ?
O2 Ho1 O3 77.8(3) 34_665 20_566 ?
O1 Ho1 O3 131.9(3) 36 20_566 ?
F2 Ho1 O3 79.1(3) 20_566 20_566 ?
F2 Ho1 O3 141.3(3) . 20_566 ?
O5 Ho1 O3 141.3(3) . 20_566 ?
O4 Ho1 F2 135.7(3) . 3_675 ?
O2 Ho1 F2 79.1(3) 34_665 3_675 ?
O1 Ho1 F2 140.2(3) 36 3_675 ?
F2 Ho1 F2 64.1(3) 20_566 3_675 ?
F2 Ho1 F2 98.2(4) . 3_675 ?
O3 Ho1 F2 74.7(3) 20_566 3_675 ?
O4 Ho1 Ho1 108.6(3) . 2_765 ?
O2 Ho1 Ho1 106.2(2) 34_665 2_765 ?
O1 Ho1 Ho1 68.9(2) 36 2_765 ?
F2 Ho1 Ho1 85.6(2) 20_566 2_765 ?
F2 Ho1 Ho1 33.7(2) . 2_765 ?
O3 Ho1 Ho1 158.8(2) 20_566 2_765 ?
F2 Ho1 Ho1 85.5(2) 3_675 2_765 ?
F1 Ho1 Ho1 31.70(11) . 3_675 ?
O4 Ho1 Ho1 158.6(3) . 3_675 ?
O2 Ho1 Ho1 69.7(2) 34_665 3_675 ?
O1 Ho1 Ho1 107.1(3) 36 3_675 ?
F2 Ho1 Ho1 85.5(2) 20_566 3_675 ?
F2 Ho1 Ho1 85.6(2) . 3_675 ?
O5 Ho1 Ho1 85.6(2) . 3_675 ?
O3 Ho1 Ho1 103.8(2) 20_566 3_675 ?
F2 Ho1 Ho1 33.5(2) 3_675 3_675 ?
Ho1 Ho1 Ho1 60.0 2_765 3_675 ?
F1 Ho1 Ho1 82.6(3) . 21_656 ?
O4 Ho1 Ho1 68.8(3) . 21_656 ?
O2 Ho1 Ho1 159.7(2) 34_665 21_656 ?
O1 Ho1 Ho1 106.6(2) 36 21_656 ?
F2 Ho1 Ho1 32.7(2) 20_566 21_656 ?
F2 Ho1 Ho1 32.3(2) . 21_656 ?
O5 Ho1 Ho1 32.3(2) . 21_656 ?
O3 Ho1 Ho1 109.4(2) 20_566 21_656 ?
F2 Ho1 Ho1 84.5(2) 3_675 21_656 ?
Ho1 Ho1 Ho1 60.296(10) 2_765 21_656 ?
Ho1 Ho1 Ho1 90.0 3_675 21_656 ?
Ho1 F1 Ho1 116.6(2) . 2_765 ?
Ho1 F1 Ho1 116.6(2) . 3_675 ?
Ho1 F1 Ho1 116.6(2) 2_765 3_675 ?
Ho1 F2 Ho1 115.3(3) 21_656 . ?
Ho1 F2 Ho1 114.9(4) 21_656 2_765 ?
Ho1 F2 Ho1 112.8(4) . 2_765 ?
C1 O1 Ho1 136.6(9) . 30_455 ?
C1 O2 Ho1 135.6(9) . 28_665 ?
C8 O3 Ho1 129.1(9) . 21_656 ?
C8 O4 Ho1 130.4(9) . . ?
Ho1 O5 Ho1 115.3(3) 21_656 . ?
Ho1 O5 Ho1 114.9(4) 21_656 2_765 ?
Ho1 O5 Ho1 112.8(4) . 2_765 ?
N1A N1A C4A 110(2) 19_666 . ?
N1B N1B C4B 115(2) 19_666 . ?
O1 C1 O2 129.0(13) . . ?
O1 C1 C2B 116.8(14) . . ?
O2 C1 C2B 114.1(14) . . ?
O1 C1 C2A 117.3(13) . . ?
O2 C1 C2A 113.5(14) . . ?
C7A C2A C3A 120.3(17) . . ?
C7A C2A C1 120.7(16) . . ?
C3A C2A C1 119.0(16) . . ?
C7B C2B C3B 119.9(17) . . ?
C7B C2B C1 121.5(16) . . ?
C3B C2B C1 118.5(16) . . ?
C2A C3A C4A 118.0(17) . . ?
C2A C3A H3A 121.0 . . ?
C4A C3A H3A 121.0 . . ?
C2B C3B C4B 119.4(17) . . ?
C2B C3B H3B 120.3 . . ?
C4B C3B H3B 120.3 . . ?
C5A C4A N1A 118.5(17) . . ?
C5A C4A C3A 119.8(18) . . ?
N1A C4A C3A 121.5(18) . . ?
C5B C4B N1B 118.4(17) . . ?
C5B C4B C3B 119.6(17) . . ?
N1B C4B C3B 121.8(17) . . ?
C4A C5A C6A 123.0(18) . . ?
C4A C5A H5A 118.5 . . ?
C6A C5A H5A 118.5 . . ?
C4B C5B C6B 121.2(18) . . ?
C4B C5B H5B 119.4 . . ?
C6B C5B H5B 119.4 . . ?
C7A C6A C5A 117.1(17) . . ?
C7A C6A C8 122.0(17) . . ?
C5A C6A C8 120.8(18) . . ?
C7B C6B C5B 119.4(17) . . ?
C7B C6B C8 122.0(17) . . ?
C5B C6B C8 118.6(17) . . ?
C2A C7A C6A 121.6(18) . . ?
C2A C7A H7A 119.2 . . ?
C6A C7A H7A 119.2 . . ?
C2B C7B C6B 120.1(17) . . ?
C2B C7B H7B 120.0 . . ?
C6B C7B H7B 120.0 . . ?
O3 C8 O4 125.5(13) . . ?
O3 C8 C6B 117.4(14) . . ?
O4 C8 C6B 117.0(14) . . ?
O3 C8 C6A 119.4(15) . . ?
O4 C8 C6A 114.7(15) . . ?

loop_
_geom_bond_atom_site_label_1
_geom_bond_atom_site_label_2
_geom_bond_distance
_geom_bond_site_symmetry_2
_geom_bond_publ_flag
Ho1 F1 2.279(3) . ?
Ho1 O4 2.290(10) . ?
Ho1 O2 2.295(8) 34_665 ?
Ho1 O1 2.306(9) 36 ?
Ho1 F2 2.309(9) 20_566 ?
Ho1 F2 2.322(8) . ?
Ho1 O5 2.322(8) . ?
Ho1 O3 2.330(9) 20_566 ?
Ho1 F2 2.332(8) 3_675 ?
Ho1 Ho1 3.8774(11) 2_765 ?
Ho1 Ho1 3.8774(11) 3_675 ?
Ho1 Ho1 3.9123(11) 21_656 ?
O1 C1 1.246(16) . ?
O2 C1 1.251(16) . ?
O3 C8 1.262(17) . ?
O4 C8 1.277(17) . ?
N1A N1A 1.34(3) 19_666 ?
N1A C4A 1.42(2) . ?
N1B N1B 1.35(3) 19_666 ?
N1B C4B 1.41(2) . ?
C1 C2B 1.54(2) . ?
C1 C2A 1.55(2) . ?
C2A C7A 1.38(2) . ?
C2A C3A 1.42(2) . ?
C2B C7B 1.38(2) . ?
C2B C3B 1.41(2) . ?
C3A C4A 1.42(2) . ?
C3A H3A 0.9500 . ?
C3B C4B 1.42(2) . ?
C3B H3B 0.9500 . ?
C4A C5A 1.36(2) . ?
C4B C5B 1.36(2) . ?
C5A C6A 1.41(2) . ?
C5A H5A 0.9500 . ?
C5B C6B 1.41(2) . ?
C5B H5B 0.9500 . ?
C6A C7A 1.40(2) . ?
C6A C8 1.49(2) . ?
C6B C7B 1.40(2) . ?
C6B C8 1.49(2) . ?
C7A H7A 0.9500 . ?
C7B H7B 0.9500 . ?

loop_
_geom_torsion_atom_site_label_1
_geom_torsion_atom_site_label_2
_geom_torsion_atom_site_label_3
_geom_torsion_atom_site_label_4
_geom_torsion
_geom_torsion_site_symmetry_1
_geom_torsion_site_symmetry_2
_geom_torsion_site_symmetry_3
_geom_torsion_site_symmetry_4
_geom_torsion_publ_flag
Ho1 O1 C1 O2 4(2) 30_455 . . . ?
Ho1 O1 C1 C2B -180(2) 30_455 . . . ?
Ho1 O1 C1 C2A -170(2) 30_455 . . . ?
Ho1 O2 C1 O1 1(2) 28_665 . . . ?
Ho1 O2 C1 C2B -176(2) 28_665 . . . ?
Ho1 O2 C1 C2A 175(2) 28_665 . . . ?
O1 C1 C2A C7A -169(3) . . . . ?
O2 C1 C2A C7A 16(4) . . . . ?
O1 C1 C2A C3A 12(5) . . . . ?
O2 C1 C2A C3A -163(3) . . . . ?
O1 C1 C2B C7B -168(3) . . . . ?
O2 C1 C2B C7B 9(4) . . . . ?
O1 C1 C2B C3B 11(4) . . . . ?
O2 C1 C2B C3B -172(3) . . . . ?
C7A C2A C3A C4A 6(5) . . . . ?
C1 C2A C3A C4A -175(3) . . . . ?
C7B C2B C3B C4B -5(5) . . . . ?
C1 C2B C3B C4B 176(3) . . . . ?
N1A N1A C4A C5A 151(4) 19_666 . . . ?
N1A N1A C4A C3A -35(5) 19_666 . . . ?
C2A C3A C4A C5A -5(5) . . . . ?
C2A C3A C4A N1A -179(3) . . . . ?
N1B N1B C4B C5B -150(4) 19_666 . . . ?
N1B N1B C4B C3B 25(5) 19_666 . . . ?
C2B C3B C4B C5B 0(5) . . . . ?
C2B C3B C4B N1B -175(3) . . . . ?
N1A C4A C5A C6A 177(3) . . . . ?
C3A C4A C5A C6A 3(5) . . . . ?
N1B C4B C5B C6B 177(3) . . . . ?
C3B C4B C5B C6B 2(5) . . . . ?
C4A C5A C6A C7A -2(6) . . . . ?
C4A C5A C6A C8 174(3) . . . . ?
C4B C5B C6B C7B 1(5) . . . . ?
C4B C5B C6B C8 -179(3) . . . . ?
C3A C2A C7A C6A -5(6) . . . . ?
C1 C2A C7A C6A 176(4) . . . . ?
C5A C6A C7A C2A 3(6) . . . . ?
C8 C6A C7A C2A -173(4) . . . . ?
C3B C2B C7B C6B 8(6) . . . . ?
C1 C2B C7B C6B -174(4) . . . . ?
C5B C6B C7B C2B -6(6) . . . . ?
C8 C6B C7B C2B 174(4) . . . . ?
Ho1 O3 C8 O4 -51(2) 21_656 . . . ?
Ho1 O3 C8 C6B 126(2) 21_656 . . . ?
Ho1 O3 C8 C6A 136(3) 21_656 . . . ?
Ho1 O4 C8 O3 55(2) . . . . ?
Ho1 O4 C8 C6B -122(2) . . . . ?
Ho1 O4 C8 C6A -132(2) . . . . ?
C7B C6B C8 O3 10(5) . . . . ?
C5B C6B C8 O3 -170(3) . . . . ?
C7B C6B C8 O4 -172(3) . . . . ?
C5B C6B C8 O4 8(4) . . . . ?
C7A C6A C8 O3 1(5) . . . . ?
C5A C6A C8 O3 -175(3) . . . . ?
C7A C6A C8 O4 -172(3) . . . . ?
C5A C6A C8 O4 11(5) . . . . ?
